data_7216701
loop_
_publ_author_name
'Shigeyuki Yamada'
'Keita Kinoshita'
'Shota Iwama'
'Takashi Yamazaki'
'Toshio Kubota'
'Tomoko Yajima'

_publ_section_title
;
 Development of novel synthetic routes to bis(perfluoroalkyl)-substituted
 anthracene derivatives
;
_journal_issue 19
_journal_name_full 'RSC Advances'
_journal_page_first 6803
_journal_page_last 6806
_journal_paper_doi 10.1039/C3RA40974K
_journal_volume 3
_journal_year 2013
_chemical_formula_moiety 'C23 H8 F20'
_chemical_formula_sum 'C23 H8 F20'
_chemical_formula_weight 664.29
_chemical_name_systematic
;
?
;
_space_group_crystal_system monoclinic
_space_group_IT_number 14
_space_group_name_Hall '-P 2ybc'
_space_group_name_H-M_alt 'P 1 21/c 1'
_symmetry_space_group_name_Hall '-P 2ybc'
_symmetry_space_group_name_H-M 'P 1 21/c 1'
_atom_sites_solution_hydrogens geom
_atom_sites_solution_primary direct
_atom_sites_solution_secondary difmap
_audit_creation_date 2012-12-07
_audit_creation_method
;
Olex2 1.1
(compiled 2011.11.01 svn.r2039, GUI svn.r3906)
;
_cell_angle_alpha 90.00
_cell_angle_beta 76.509(5)
_cell_angle_gamma 90.00
_cell_formula_units_Z 4
_cell_length_a 28.388(9)
_cell_length_b 5.7555(15)
_cell_length_c 14.350(5)
_cell_measurement_temperature 293(2)
_cell_volume 2279.9(12)
_computing_molecular_graphics
;
O. V. Dolomanov, L. J. Bourhis, R. J. Gildea, J. A. K. Howard and H. Puschmann,
OLEX2: a complete structure solution, refinement and analysis program.
J. Appl. Cryst. (2009). 42, 339-341.
;
_computing_publication_material
;
O. V. Dolomanov, L. J. Bourhis, R. J. Gildea, J. A. K. Howard and H. Puschmann,
OLEX2: a complete structure solution, refinement and analysis program.
J. Appl. Cryst. (2009). 42, 339-341.
;
_computing_structure_refinement
;
XL, G.M. Sheldrick, Acta Cryst.
(2008). A64, 112-122
;
_computing_structure_solution
;
olex2.solve (L.J. Bourhis, O.V. Dolomanov, R.J. Gildea, J.A.K. Howard,
H. Puschmann, in preparation, 2011)
;
_diffrn_ambient_temperature 293(2)
_diffrn_measured_fraction_theta_full 0.993
_diffrn_measured_fraction_theta_max 0.993
_diffrn_radiation_monochromator graphite
_diffrn_radiation_type MoK\a
_diffrn_radiation_wavelength 0.71075
_diffrn_reflns_av_R_equivalents 0.1277
_diffrn_reflns_av_unetI/netI 0.0912
_diffrn_reflns_limit_h_max 31
_diffrn_reflns_limit_h_min -23
_diffrn_reflns_limit_k_max 6
_diffrn_reflns_limit_k_min -6
_diffrn_reflns_limit_l_max 15
_diffrn_reflns_limit_l_min -15
_diffrn_reflns_number 12771
_diffrn_reflns_theta_full 23.25
_diffrn_reflns_theta_max 23.25
_diffrn_reflns_theta_min 3.57
_diffrn_source 'fine-focus sealed tube'
_exptl_absorpt_coefficient_mu 0.228
_exptl_crystal_density_diffrn 1.935
_exptl_crystal_density_method 'not measured'
_exptl_crystal_F_000 1304
_refine_diff_density_max 0.287
_refine_diff_density_min -0.294
_refine_diff_density_rms 0.062
_refine_ls_extinction_method none
_refine_ls_goodness_of_fit_ref 1.022
_refine_ls_hydrogen_treatment mixed
_refine_ls_matrix_type full
_refine_ls_number_parameters 420
_refine_ls_number_reflns 3252
_refine_ls_number_restraints 0
_refine_ls_restrained_S_all 1.022
_refine_ls_R_factor_all 0.0914
_refine_ls_R_factor_gt 0.0634
_refine_ls_shift/su_max 0.001
_refine_ls_shift/su_mean 0.000
_refine_ls_structure_factor_coef Fsqd
_refine_ls_weighting_details 'calc w=1/[\s^2^(Fo^2^)+(0.1000P)^2^+0.0000P] where P=(Fo^2^+2Fc^2^)/3'
_refine_ls_weighting_scheme calc
_refine_ls_wR_factor_gt 0.1545
_refine_ls_wR_factor_ref 0.1730
_reflns_number_gt 2501
_reflns_number_total 3252
_reflns_threshold_expression >2sigma(I)
_cod_data_source_file c3ra40974k.txt
_cod_data_source_block new2
_cod_original_cell_volume 2280.0(12)
_cod_database_code 7216701

loop_
_space_group_symop_id
_space_group_symop_operation_xyz
1 'x, y, z'
2 '-x, y+1/2, -z+1/2'
3 '-x, -y, -z'
4 'x, -y-1/2, z-1/2'

loop_
_atom_site_label
_atom_site_type_symbol
_atom_site_fract_x
_atom_site_fract_y
_atom_site_fract_z
_atom_site_U_iso_or_equiv
_atom_site_adp_type
_atom_site_occupancy
_atom_site_symmetry_multiplicity
_atom_site_calc_flag
F4 F 0.24201(8) 0.7245(4) 0.56771(18) 0.0256(6) Uani 1 1 d
F10 F 0.20007(9) 1.2483(4) 0.8359(2) 0.0391(7) Uani 1 1 d
F7 F 0.22521(9) 1.3035(4) 0.6311(2) 0.0337(7) Uani 1 1 d
F6 F 0.26966(9) 1.0898(4) 0.70236(19) 0.0332(7) Uani 1 1 d
F8 F 0.20058(9) 0.7771(4) 0.75367(19) 0.0336(7) Uani 1 1 d
F11 F 0.13879(10) 1.3025(4) 0.7721(2) 0.0398(8) Uani 1 1 d
F5 F 0.23209(9) 1.0305(4) 0.49042(18) 0.0294(6) Uani 1 1 d
F9 F 0.15630(9) 0.9388(4) 0.6659(2) 0.0355(7) Uani 1 1 d
F2 F 0.46525(10) 0.9364(5) 0.2828(2) 0.0435(8) Uani 1 1 d
F1 F 0.49202(11) 1.0889(6) 0.3962(2) 0.0601(10) Uani 1 1 d
F3 F 0.48429(11) 0.7208(6) 0.3864(2) 0.0579(9) Uani 1 1 d
C14 C 0.39186(15) 0.7991(7) 0.5130(3) 0.0220(10) Uani 1 1 d
C10 C 0.32203(18) 0.6553(7) 0.6353(3) 0.0227(10) Uani 1 1 d
C8 C 0.31120(15) 0.9687(7) 0.5201(3) 0.0193(10) Uani 1 1 d
C3 C 0.4038(2) 1.3077(8) 0.3416(3) 0.0307(12) Uani 1 1 d
C13 C 0.42002(18) 0.6358(8) 0.5517(3) 0.0281(11) Uani 1 1 d
C2 C 0.38303(16) 1.1306(7) 0.4096(3) 0.0236(11) Uani 1 1 d
C19 C 0.16517(16) 1.1389(7) 0.8040(3) 0.0262(11) Uani 1 1 d
C1 C 0.41134(16) 0.9480(7) 0.4358(3) 0.0262(11) Uani 1 1 d
C6 C 0.30544(19) 1.3305(7) 0.4260(3) 0.0266(11) Uani 1 1 d
C9 C 0.34057(16) 0.8102(7) 0.5566(3) 0.0231(10) Uani 1 1 d
C7 C 0.33205(16) 1.1419(6) 0.4531(3) 0.0208(10) Uani 1 1 d
C5 C 0.3270(2) 1.4942(8) 0.3610(3) 0.0310(12) Uani 1 1 d
C11 C 0.35054(17) 0.5041(8) 0.6680(4) 0.0261(11) Uani 1 1 d
C12 C 0.40024(17) 0.4929(8) 0.6249(3) 0.0291(11) Uani 1 1 d
C4 C 0.37628(18) 1.4806(8) 0.3182(4) 0.0318(12) Uani 1 1 d
C16 C 0.25609(15) 0.9506(7) 0.5561(3) 0.0216(10) Uani 1 1 d
C18 C 0.18898(16) 0.9802(7) 0.7182(3) 0.0251(11) Uani 1 1 d
C17 C 0.23496(15) 1.0818(7) 0.6521(3) 0.0235(11) Uani 1 1 d
C15 C 0.46296(17) 0.9234(8) 0.3765(4) 0.0334(12) Uani 1 1 d
F12 F 0.10403(10) 0.8639(5) 0.8547(2) 0.0473(8) Uani 1 1 d
F13 F 0.16063(11) 0.8880(5) 0.9337(2) 0.0480(8) Uani 1 1 d
C21 C 0.09968(17) 1.1723(8) 0.9642(4) 0.0348(12) Uani 1 1 d
C20 C 0.13227(16) 1.0110(8) 0.8894(4) 0.0298(11) Uani 1 1 d
F15 F 0.12548(10) 1.3583(4) 0.9783(2) 0.0449(8) Uani 1 1 d
F14 F 0.06285(11) 1.2470(6) 0.9276(2) 0.0540(9) Uani 1 1 d
F17 F 0.11453(14) 1.0196(6) 1.1051(2) 0.0695(10) Uani 1 1 d
F16 F 0.05835(15) 0.8577(6) 1.0469(3) 0.0871(14) Uani 1 1 d
C23 C 0.0407(2) 1.2017(12) 1.1322(4) 0.0573(17) Uani 1 1 d
C22 C 0.0785(2) 1.0601(9) 1.0619(4) 0.0487(15) Uani 1 1 d
F19 F 0.05739(12) 1.4056(6) 1.1472(3) 0.0661(10) Uani 1 1 d
F20 F 0.02884(18) 1.0967(7) 1.2154(3) 0.1026(16) Uani 1 1 d
F18 F 0.00127(14) 1.2286(10) 1.1013(3) 0.1151(18) Uani 1 1 d
H11 H 0.3372(15) 0.417(7) 0.720(3) 0.019(11) Uiso 1 1 d
H10 H 0.2905(15) 0.667(6) 0.663(3) 0.009(10) Uiso 1 1 d
H6 H 0.2735(16) 1.352(6) 0.452(3) 0.015(11) Uiso 1 1 d
H3 H 0.4370(14) 1.299(6) 0.320(3) 0.003(10) Uiso 1 1 d
H13 H 0.4533(17) 0.617(7) 0.527(3) 0.024(12) Uiso 1 1 d
H4 H 0.3917(14) 1.590(7) 0.271(3) 0.011(10) Uiso 1 1 d
H5 H 0.3105(15) 1.616(7) 0.347(3) 0.019(12) Uiso 1 1 d
H12 H 0.4228(17) 0.386(7) 0.644(3) 0.030(12) Uiso 1 1 d

loop_
_atom_site_aniso_label
_atom_site_aniso_U_11
_atom_site_aniso_U_22
_atom_site_aniso_U_33
_atom_site_aniso_U_23
_atom_site_aniso_U_13
_atom_site_aniso_U_12
F4 0.0252(14) 0.0178(13) 0.0359(16) -0.0015(10) -0.0113(12) -0.0036(10)
F10 0.0296(15) 0.0448(16) 0.0389(18) -0.0132(13) 0.0004(13) -0.0111(13)
F7 0.0431(17) 0.0161(13) 0.0364(17) 0.0025(11) 0.0018(13) 0.0013(11)
F6 0.0227(14) 0.0451(16) 0.0321(17) -0.0118(12) -0.0073(12) -0.0049(12)
F8 0.0401(16) 0.0219(14) 0.0345(17) 0.0052(11) 0.0000(13) 0.0016(12)
F11 0.0478(18) 0.0324(15) 0.0350(18) 0.0047(12) -0.0011(14) 0.0128(13)
F5 0.0338(15) 0.0298(14) 0.0296(16) 0.0045(11) -0.0175(13) 0.0005(11)
F9 0.0272(15) 0.0401(15) 0.0409(18) -0.0086(13) -0.0114(13) -0.0045(12)
F2 0.0365(17) 0.0678(19) 0.0220(17) 0.0016(13) 0.0016(13) 0.0039(14)
F1 0.0377(18) 0.091(2) 0.051(2) -0.0045(18) -0.0094(16) -0.0316(17)
F3 0.0425(19) 0.073(2) 0.049(2) 0.0157(17) 0.0078(16) 0.0224(16)
C14 0.025(2) 0.021(2) 0.022(3) -0.0068(19) -0.008(2) -0.0030(19)
C10 0.019(3) 0.028(3) 0.022(3) -0.0036(19) -0.006(2) -0.003(2)
C8 0.025(2) 0.017(2) 0.017(2) -0.0035(18) -0.0064(19) 0.0002(18)
C3 0.035(3) 0.035(3) 0.020(3) 0.002(2) -0.001(2) -0.011(2)
C13 0.026(3) 0.033(3) 0.025(3) -0.003(2) -0.005(2) 0.005(2)
C2 0.029(3) 0.021(2) 0.023(3) -0.0050(19) -0.011(2) -0.008(2)
C19 0.022(2) 0.025(2) 0.033(3) 0.002(2) -0.009(2) -0.001(2)
C1 0.029(3) 0.029(2) 0.022(3) -0.004(2) -0.007(2) -0.004(2)
C6 0.039(3) 0.020(3) 0.022(3) -0.0041(19) -0.010(2) -0.002(2)
C9 0.030(3) 0.018(2) 0.023(3) -0.0046(18) -0.008(2) -0.0043(19)
C7 0.034(3) 0.016(2) 0.014(2) -0.0033(17) -0.010(2) -0.0031(19)
C5 0.054(3) 0.020(3) 0.022(3) -0.003(2) -0.014(3) 0.002(2)
C11 0.030(3) 0.025(2) 0.026(3) 0.004(2) -0.013(2) -0.004(2)
C12 0.028(3) 0.034(3) 0.029(3) -0.001(2) -0.015(2) 0.006(2)
C4 0.044(3) 0.024(3) 0.029(3) 0.003(2) -0.010(3) -0.012(2)
C16 0.026(2) 0.015(2) 0.028(3) 0.0013(18) -0.014(2) 0.0009(19)
C18 0.028(3) 0.018(2) 0.031(3) 0.001(2) -0.012(2) -0.0010(19)
C17 0.022(2) 0.013(2) 0.034(3) -0.0006(19) -0.004(2) -0.0023(18)
C15 0.032(3) 0.044(3) 0.025(3) 0.008(2) -0.007(2) -0.008(3)
F12 0.0424(18) 0.0445(17) 0.048(2) -0.0105(14) 0.0038(15) -0.0201(14)
F13 0.058(2) 0.0474(17) 0.0351(19) 0.0099(14) -0.0029(16) 0.0178(15)
C21 0.027(3) 0.036(3) 0.041(3) -0.006(2) -0.005(2) 0.001(2)
C20 0.024(2) 0.030(3) 0.034(3) 0.002(2) -0.005(2) -0.007(2)
F15 0.0440(17) 0.0349(16) 0.048(2) -0.0098(13) 0.0055(15) -0.0104(13)
F14 0.0360(18) 0.078(2) 0.046(2) -0.0012(17) -0.0053(15) 0.0171(16)
F17 0.094(3) 0.078(2) 0.034(2) 0.0021(17) -0.010(2) 0.027(2)
F16 0.126(3) 0.061(2) 0.052(3) -0.0081(18) 0.024(2) -0.046(2)
C23 0.043(4) 0.078(4) 0.041(4) -0.008(3) 0.009(3) -0.019(3)
C22 0.053(4) 0.042(3) 0.043(4) -0.003(3) 0.002(3) -0.018(3)
F19 0.056(2) 0.063(2) 0.064(3) -0.0189(18) 0.0168(18) -0.0039(17)
F20 0.142(4) 0.088(3) 0.045(3) -0.001(2) 0.044(3) -0.032(3)
F18 0.035(2) 0.218(5) 0.081(3) -0.051(3) 0.008(2) -0.002(3)

loop_
_atom_type_symbol
_atom_type_description
_atom_type_scat_dispersion_real
_atom_type_scat_dispersion_imag
_atom_type_scat_source
C C 0.0033 0.0016 'International Tables Vol C Tables 4.2.6.8 and 6.1.1.4'
H H 0.0000 0.0000 'International Tables Vol C Tables 4.2.6.8 and 6.1.1.4'
F F 0.0171 0.0103 'International Tables Vol C Tables 4.2.6.8 and 6.1.1.4'

loop_
_geom_angle_atom_site_label_1
_geom_angle_atom_site_label_2
_geom_angle_atom_site_label_3
_geom_angle
C13 C14 C9 117.4(4)
C1 C14 C13 123.7(4)
C1 C14 C9 119.0(4)
C11 C10 C9 122.3(5)
C9 C8 C16 118.3(4)
C7 C8 C9 121.1(4)
C7 C8 C16 120.6(4)
C4 C3 C2 121.3(5)
C12 C13 C14 122.4(5)
C1 C2 C3 122.3(4)
C1 C2 C7 119.4(4)
C7 C2 C3 118.3(4)
F10 C19 F11 107.5(3)
F10 C19 C18 109.1(3)
F10 C19 C20 108.1(4)
F11 C19 C18 108.4(4)
F11 C19 C20 108.8(4)
C20 C19 C18 114.8(4)
C14 C1 C2 121.0(4)
C14 C1 C15 122.3(4)
C2 C1 C15 116.7(4)
C5 C6 C7 122.0(5)
C10 C9 C14 117.3(4)
C8 C9 C14 119.3(4)
C8 C9 C10 123.4(4)
C8 C7 C2 118.8(4)
C8 C7 C6 123.8(4)
C6 C7 C2 117.3(4)
C6 C5 C4 120.4(5)
C10 C11 C12 120.1(5)
C13 C12 C11 120.5(5)
C3 C4 C5 120.7(5)
F4 C16 F5 103.1(3)
F4 C16 C8 110.7(3)
F4 C16 C17 108.2(3)
F5 C16 C8 112.3(4)
F5 C16 C17 107.2(3)
C8 C16 C17 114.6(3)
F8 C18 C19 108.1(4)
F8 C18 C17 108.4(3)
F9 C18 F8 108.6(3)
F9 C18 C19 108.5(3)
F9 C18 C17 108.6(4)
C17 C18 C19 114.5(3)
F7 C17 C16 108.4(4)
F7 C17 C18 107.9(3)
F6 C17 F7 107.4(3)
F6 C17 C16 108.0(3)
F6 C17 C18 107.6(4)
C18 C17 C16 117.1(3)
F2 C15 F1 106.7(4)
F2 C15 F3 103.9(4)
F2 C15 C1 111.9(4)
F1 C15 F3 106.4(4)
F1 C15 C1 112.2(4)
F3 C15 C1 115.1(4)
F15 C21 C20 108.9(4)
F15 C21 F14 107.8(4)
F15 C21 C22 108.1(4)
F14 C21 C20 108.3(4)
F14 C21 C22 108.5(4)
C22 C21 C20 115.0(4)
C19 C20 C21 114.6(4)
F12 C20 C19 108.1(4)
F12 C20 C21 108.9(4)
F13 C20 C19 108.1(4)
F13 C20 F12 108.7(4)
F13 C20 C21 108.4(4)
F19 C23 C22 111.3(5)
F19 C23 F20 106.9(5)
F19 C23 F18 108.9(6)
F20 C23 C22 110.3(6)
F18 C23 C22 111.4(5)
F18 C23 F20 107.8(5)
F17 C22 C21 108.7(4)
F17 C22 F16 109.0(5)
F17 C22 C23 106.4(5)
F16 C22 C21 108.1(5)
F16 C22 C23 108.0(5)
C23 C22 C21 116.4(5)

loop_
_geom_bond_atom_site_label_1
_geom_bond_atom_site_label_2
_geom_bond_distance
F4 C16 1.360(5)
F10 C19 1.342(5)
F7 C17 1.354(5)
F6 C17 1.351(5)
F8 C18 1.346(5)
F11 C19 1.348(5)
F5 C16 1.365(5)
F9 C18 1.344(5)
F2 C15 1.333(5)
F1 C15 1.334(5)
F3 C15 1.337(6)
C14 C13 1.427(6)
C14 C1 1.408(6)
C14 C9 1.446(6)
C10 C9 1.438(6)
C10 C11 1.345(6)
C8 C9 1.417(6)
C8 C7 1.415(6)
C8 C16 1.532(6)
C3 C2 1.439(6)
C3 C4 1.355(7)
C13 C12 1.349(7)
C2 C1 1.425(6)
C2 C7 1.438(6)
C19 C18 1.555(6)
C19 C20 1.544(6)
C1 C15 1.520(7)
C6 C7 1.428(6)
C6 C5 1.366(7)
C5 C4 1.393(7)
C11 C12 1.403(7)
C16 C17 1.563(6)
C18 C17 1.539(6)
F12 C20 1.339(5)
F13 C20 1.339(5)
C21 C20 1.551(7)
C21 F15 1.339(5)
C21 F14 1.345(6)
C21 C22 1.533(8)
F17 C22 1.335(7)
F16 C22 1.337(6)
C23 C22 1.527(8)
C23 F19 1.302(7)
C23 F20 1.309(7)
C23 F18 1.305(7)
